data_4304054
loop_
_publ_author_name
'Qing-Fu Sun'
'Keith Man-Chung Wong'
'Li-Xia Liu'
'Hai-Ping Huang'
'Shu-Yan Yu'
'Vivian Wing-Wah Yam'
'Yi-Zhi Li'
'Yuan-Jiang Pan'
'Kai-Chao Yu'

_publ_contact_author_address
;
  Laboratory for Self-Assembly Chemistry
  Department of Chemistry 
  Renmin University of China 
  Beijing 100872 
  People's Republic of China
;
_publ_contact_author_email yusy@chem.ruc.edu.cn
_publ_contact_author_name 'Shu-Yan Yu '
_publ_section_title
;
Self-Assembly, Structures, and Photophysical Properties of
4,4'-Bipyrazolate-Linked Metallo-Macrocycles with Dimetal Clips
;
_journal_name_full 'Inorganic Chemistry'
_journal_page_first 2142
_journal_page_last 2154
_journal_paper_doi 10.1021/ic701344p
_journal_volume 47
_journal_year 2008
_chemical_formula_sum 'C120 H164 B8 F32 N32 O26 Pd8'
_chemical_formula_weight 4016.51
_chemical_name_systematic
; 
 ? 
;
_space_group_IT_number 12
_symmetry_cell_setting monoclinic
_symmetry_space_group_name_Hall '-C 2y'
_symmetry_space_group_name_H-M 'C 1 2/m 1'
_atom_sites_solution_hydrogens geom
_atom_sites_solution_primary direct
_atom_sites_solution_secondary difmap
_audit_creation_method SHELXL-97
_cell_angle_alpha 90.00
_cell_angle_beta 128.04(3)
_cell_angle_gamma 90.00
_cell_formula_units_Z 2
_cell_length_a 25.615(5)
_cell_length_b 33.112(7)
_cell_length_c 17.229(3)
_cell_measurement_reflns_used 4351
_cell_measurement_temperature 291(2)
_cell_measurement_theta_max 0.8
_cell_measurement_theta_min 0.7
_cell_volume 11509(6)
_computing_cell_refinement SMART
_computing_data_collection 'SMART (Bruker, 2000)'
_computing_data_reduction 'SAINT (Bruker, 2000)'
_computing_molecular_graphics SHELXTL
_computing_publication_material SHELXTL
_computing_structure_refinement SHELXTL
_computing_structure_solution 'SHELXTL (Bruker, 2000)'
_diffrn_ambient_temperature 291(2)
_diffrn_measured_fraction_theta_full 1.000
_diffrn_measured_fraction_theta_max 1.000
_diffrn_measurement_device_type 'Bruker Smart Apex CCD'
_diffrn_measurement_method 'phi and omega scans'
_diffrn_radiation_monochromator graphite
_diffrn_radiation_source 'sealed tube'
_diffrn_radiation_type MoK\a
_diffrn_radiation_wavelength 0.71073
_diffrn_reflns_av_R_equivalents 0.0533
_diffrn_reflns_av_sigmaI/netI 0.0837
_diffrn_reflns_limit_h_max 31
_diffrn_reflns_limit_h_min -31
_diffrn_reflns_limit_k_max 40
_diffrn_reflns_limit_k_min 0
_diffrn_reflns_limit_l_max 21
_diffrn_reflns_limit_l_min -21
_diffrn_reflns_number 23062
_diffrn_reflns_theta_full 26.00
_diffrn_reflns_theta_max 26.00
_diffrn_reflns_theta_min 1.18
_exptl_absorpt_coefficient_mu 0.687
_exptl_absorpt_correction_T_max 0.8748
_exptl_absorpt_correction_T_min 0.8204
_exptl_absorpt_correction_type multi-scan
_exptl_absorpt_process_details '(SADABS; Bruker, 2000)'
_exptl_crystal_colour yellow
_exptl_crystal_density_diffrn 1.159
_exptl_crystal_density_method 'not measured'
_exptl_crystal_description block
_exptl_crystal_F_000 4024
_exptl_crystal_size_max 0.30
_exptl_crystal_size_mid 0.25
_exptl_crystal_size_min 0.20
_refine_diff_density_max 0.580
_refine_diff_density_min -0.815
_refine_diff_density_rms 0.064
_refine_ls_extinction_method none
_refine_ls_goodness_of_fit_ref 0.997
_refine_ls_hydrogen_treatment constr
_refine_ls_matrix_type full
_refine_ls_number_parameters 619
_refine_ls_number_reflns 11535
_refine_ls_number_restraints 0
_refine_ls_restrained_S_all 0.997
_refine_ls_R_factor_all 0.0922
_refine_ls_R_factor_gt 0.0554
_refine_ls_shift/su_max 0.000
_refine_ls_shift/su_mean 0.000
_refine_ls_structure_factor_coef Fsqd
_refine_ls_weighting_details 'calc w=1/[\s^2^(Fo^2^)+(0.03P)^2^] where P=(Fo^2^+2Fc^2^)/3'
_refine_ls_weighting_scheme calc
_refine_ls_wR_factor_gt 0.0901
_refine_ls_wR_factor_ref 0.0952
_reflns_number_gt 7077
_reflns_number_total 11535
_reflns_threshold_expression >2sigma(I)
_cod_data_source_file ic701344p-file004_1.cif
_cod_data_source_block 1a
_cod_depositor_comments
;
The following automatic conversions were performed:
'_symmetry_cell_setting' value 'Monoclinic' changed to 'monoclinic'
according to '/home/saulius/struct/CIF-dictionaries/cif_core.dic'
dictionary named 'cif_core.dic' version 2.4.1 from 2010-06-29.

Automatic conversion script
Id: cif_fix_enum 1527 2010-12-29 10:47:43Z saulius 
;
_cod_original_sg_symbol_Hall '-C 2y '
_cod_original_sg_symbol_H-M 'C 2/m'
_cod_database_code 4304054

loop_
_symmetry_equiv_pos_as_xyz
'x, y, z'
'-x, y, -z'
'x+1/2, y+1/2, z'
'-x+1/2, y+1/2, -z'
'-x, -y, -z'
'x, -y, z'
'-x+1/2, -y+1/2, -z'
'x+1/2, -y+1/2, z'

loop_
_atom_site_label
_atom_site_type_symbol
_atom_site_fract_x
_atom_site_fract_y
_atom_site_fract_z
_atom_site_U_iso_or_equiv
_atom_site_adp_type
_atom_site_occupancy
_atom_site_symmetry_multiplicity
_atom_site_calc_flag
_atom_site_refinement_flags
_atom_site_disorder_assembly
_atom_site_disorder_group
B1 B 0.5865(4) 1.0000 0.2153(6) 0.0666(19) Uani 1 2 d S . .
B2 B 0.0350(3) 0.73049(18) 0.7158(4) 0.0707(14) Uani 1 1 d . . .
B3 B 0.4674(4) 0.5000 0.2191(6) 0.072(2) Uani 1 2 d S . .
C1 C 0.7923(2) 0.77573(13) 0.2046(3) 0.0696(12) Uani 1 1 d . . .
H1 H 0.8328 0.7780 0.2671 0.083 Uiso 1 1 calc R . .
C2 C 0.7779(2) 0.73990(14) 0.1529(3) 0.0729(13) Uani 1 1 d . . .
H2 H 0.8092 0.7193 0.1795 0.087 Uiso 1 1 calc R . .
C3 C 0.7180(2) 0.73493(15) 0.0634(3) 0.0764(13) Uani 1 1 d . . .
C4 C 0.6747(2) 0.76652(12) 0.0276(3) 0.0644(11) Uani 1 1 d . . .
H4 H 0.6332 0.7641 -0.0334 0.077 Uiso 1 1 calc R . .
C5 C 0.69098(19) 0.80159(12) 0.0792(3) 0.0582(10) Uani 1 1 d . . .
C6 C 0.64462(17) 0.83653(11) 0.0439(3) 0.0624(11) Uani 1 1 d . . .
C7 C 0.5832(2) 0.83629(14) -0.0442(4) 0.0790(14) Uani 1 1 d . . .
H7 H 0.5682 0.8147 -0.0876 0.095 Uiso 1 1 calc R . .
C8 C 0.5421(2) 0.87149(12) -0.0675(3) 0.0692(12) Uani 1 1 d . . .
C9 C 0.5683(2) 0.90252(14) -0.0032(3) 0.0836(16) Uani 1 1 d . . .
H9 H 0.5433 0.9257 -0.0179 0.100 Uiso 1 1 calc R . .
C10 C 0.6317(2) 0.90027(13) 0.0840(3) 0.0692(12) Uani 1 1 d . . .
H10 H 0.6483 0.9221 0.1271 0.083 Uiso 1 1 calc R . .
C11 C 0.6992(2) 0.69510(12) 0.0076(3) 0.0588(10) Uani 1 1 d . . .
H11A H 0.7384 0.6824 0.0234 0.088 Uiso 1 1 calc R . .
H11B H 0.6688 0.7002 -0.0620 0.088 Uiso 1 1 calc R . .
H11C H 0.6787 0.6777 0.0263 0.088 Uiso 1 1 calc R . .
C12 C 0.4742(2) 0.87085(15) -0.1651(4) 0.0832(15) Uani 1 1 d . . .
H12A H 0.4415 0.8725 -0.1549 0.125 Uiso 1 1 calc R . .
H12B H 0.4684 0.8462 -0.1990 0.125 Uiso 1 1 calc R . .
H12C H 0.4694 0.8934 -0.2040 0.125 Uiso 1 1 calc R . .
C13 C 0.6737(2) 0.90288(13) 0.4144(3) 0.0638(11) Uani 1 1 d . . .
H13 H 0.6772 0.9221 0.3785 0.077 Uiso 1 1 calc R . .
C14 C 0.6229(2) 0.90630(13) 0.4190(3) 0.0616(10) Uani 1 1 d . . .
H14 H 0.5929 0.9274 0.3853 0.074 Uiso 1 1 calc R . .
C15 C 0.6142(2) 0.88076(13) 0.4694(3) 0.0621(11) Uani 1 1 d . . .
C16 C 0.6626(2) 0.84883(14) 0.5189(3) 0.0656(11) Uani 1 1 d . . .
H16 H 0.6608 0.8300 0.5573 0.079 Uiso 1 1 calc R . .
C17 C 0.7111(2) 0.84672(13) 0.5082(3) 0.0617(10) Uani 1 1 d . . .
C18 C 0.7631(2) 0.81468(12) 0.5543(3) 0.0577(10) Uani 1 1 d . . .
C19 C 0.7666(2) 0.78374(12) 0.6128(3) 0.0560(10) Uani 1 1 d . . .
H19 H 0.7364 0.7828 0.6260 0.067 Uiso 1 1 calc R . .
C20 C 0.8170(2) 0.75374(13) 0.6520(3) 0.0666(12) Uani 1 1 d . . .
C21 C 0.8610(2) 0.75567(12) 0.6299(3) 0.0638(11) Uani 1 1 d . . .
H21 H 0.8956 0.7374 0.6557 0.077 Uiso 1 1 calc R . .
C22 C 0.8499(2) 0.78669(13) 0.5669(3) 0.0695(12) Uani 1 1 d . . .
H22 H 0.8763 0.7874 0.5469 0.083 Uiso 1 1 calc R . .
C23 C 0.5663(2) 0.88249(14) 0.4935(3) 0.0656(11) Uani 1 1 d . . .
H23A H 0.5721 0.9075 0.5263 0.098 Uiso 1 1 calc R . .
H23B H 0.5748 0.8603 0.5358 0.098 Uiso 1 1 calc R . .
H23C H 0.5216 0.8808 0.4337 0.098 Uiso 1 1 calc R . .
C24 C 0.8227(2) 0.72014(12) 0.7215(3) 0.0707(13) Uani 1 1 d . . .
H24A H 0.8480 0.6979 0.7251 0.106 Uiso 1 1 calc R . .
H24B H 0.7791 0.7110 0.6956 0.106 Uiso 1 1 calc R . .
H24C H 0.8442 0.7311 0.7863 0.106 Uiso 1 1 calc R . .
C25 C 0.7704(2) 0.95182(13) 0.2675(3) 0.0654(11) Uani 1 1 d . . .
H25 H 0.7643 0.9596 0.2105 0.078 Uiso 1 1 calc R . .
C26 C 0.7800(2) 0.97820(12) 0.3371(3) 0.0656(11) Uani 1 1 d . . .
C27 C 0.78742(18) 0.95377(12) 0.4069(3) 0.0614(11) Uani 1 1 d . . .
H27 H 0.7953 0.9626 0.4646 0.074 Uiso 1 1 calc R . .
C28 C 0.9326(2) 0.84941(13) 0.5170(3) 0.0712(13) Uani 1 1 d . . .
H28 H 0.9539 0.8506 0.5844 0.085 Uiso 1 1 calc R . .
C29 C 0.9642(2) 0.84612(14) 0.4752(3) 0.0708(13) Uani 1 1 d . . .
C30 C 0.9131(2) 0.84558(13) 0.3738(3) 0.0701(12) Uani 1 1 d . . .
H30 H 0.9183 0.8431 0.3251 0.084 Uiso 1 1 calc R . .
F11 F 0.60528(12) 0.96518(8) 0.20128(19) 0.0831(8) Uani 1 1 d . . .
F12 F 0.52120(17) 1.0000 0.1538(3) 0.0725(10) Uani 1 2 d S . .
F13 F 0.61597(17) 1.0000 0.3139(3) 0.0727(10) Uani 1 2 d S . .
F21 F -0.01649(12) 0.74789(7) 0.63287(17) 0.0731(7) Uani 1 1 d . . .
F22 F 0.00159(13) 0.70843(8) 0.73851(19) 0.0787(7) Uani 1 1 d . . .
F23 F 0.07406(11) 0.75557(7) 0.79079(17) 0.0658(6) Uani 1 1 d . . .
F24 F 0.06978(12) 0.70428(8) 0.70253(18) 0.0702(7) Uani 1 1 d . . .
F31 F 0.5179(2) 0.51906(14) 0.3052(4) 0.0667(12) Uani 0.50 1 d P . .
F32 F 0.4899(2) 0.47672(14) 0.1824(4) 0.0658(12) Uani 0.50 1 d P . .
F33 F 0.4347(2) 0.47632(12) 0.2393(3) 0.0555(11) Uani 0.50 1 d P . .
F34 F 0.4170(2) 0.52490(13) 0.1526(4) 0.0643(12) Uani 0.50 1 d P . .
N1 N 0.75071(16) 0.80688(10) 0.1689(3) 0.0590(8) Uani 1 1 d . . .
N2 N 0.66952(16) 0.86861(11) 0.1085(2) 0.0666(10) Uani 1 1 d . . .
N3 N 0.71760(16) 0.87453(10) 0.4569(2) 0.0557(8) Uani 1 1 d . . .
N4 N 0.80441(15) 0.81521(10) 0.5332(2) 0.0568(8) Uani 1 1 d . . .
N5 N 0.77111(18) 0.91294(11) 0.2934(3) 0.0742(11) Uani 1 1 d . . .
N6 N 0.78143(18) 0.91426(11) 0.3795(3) 0.0651(9) Uani 1 1 d . . .
N7 N 0.86664(17) 0.85061(11) 0.4464(3) 0.0731(11) Uani 1 1 d . . .
N8 N 0.85498(18) 0.84931(10) 0.3582(3) 0.0640(9) Uani 1 1 d . . .
O1 O 0.8440(4) 0.8819(2) 0.7172(5) 0.084(2) Uani 0.40 1 d P . .
H1D H 0.8391 0.8717 0.6678 0.100 Uiso 0.40 1 d PR . .
H1B H 0.8081 0.8796 0.7097 0.100 Uiso 0.40 1 d PR . .
O2 O 0.9984(4) 0.8992(3) 0.9163(7) 0.101(3) Uani 0.40 1 d P . .
H2D H 0.9588 0.8946 0.8657 0.122 Uiso 0.40 1 d PR . .
H2B H 1.0202 0.8773 0.9366 0.122 Uiso 0.40 1 d PR . .
O3 O 0.1918(4) 0.8854(3) 0.1712(6) 0.085(2) Uani 0.40 1 d P . .
H3D H 0.2339 0.8862 0.2101 0.102 Uiso 0.40 1 d PR . .
H3C H 0.1790 0.8610 0.1578 0.102 Uiso 0.40 1 d PR . .
O4 O 0.1467(4) 0.8954(2) 0.0026(5) 0.079(2) Uani 0.40 1 d P . .
H4D H 0.1627 0.8917 0.0623 0.094 Uiso 0.40 1 d PR . .
H4B H 0.1587 0.9184 -0.0033 0.094 Uiso 0.40 1 d PR . .
O5 O 0.5089(4) 0.5437(2) 0.4287(6) 0.070(2) Uani 0.40 1 d P . .
H5D H 0.4867 0.5653 0.4024 0.084 Uiso 0.40 1 d PR . .
H5B H 0.5483 0.5496 0.4781 0.084 Uiso 0.40 1 d PR . .
O6 O 0.4871(4) 0.5000 0.0606(5) 0.090(3) Uani 0.60 2 d SP . .
H6A H 0.4649 0.4774 0.0664 0.108 Uiso 0.30 1 d PR . .
H6C H 0.4619 0.5180 0.0436 0.108 Uiso 0.30 1 d PR . .
O7 O 0.2293(4) 0.5210(3) 0.0197(6) 0.102(3) Uani 0.40 1 d P . .
H7A H 0.1919 0.5099 -0.0066 0.123 Uiso 0.40 1 d PR . .
H7B H 0.2277 0.5455 0.0330 0.123 Uiso 0.40 1 d PR . .
O8 O 0.6503(3) 1.0000 0.0801(5) 0.097(2) Uani 0.80 2 d SP . .
H8A H 0.6638 0.9808 0.0637 0.116 Uiso 0.40 1 d PR . .
H8B H 0.6176 1.0116 0.0286 0.116 Uiso 0.40 1 d PR . .
O9 O 0.0000 0.7175(3) 0.5000 0.091(2) Uani 0.60 2 d SP . .
H9C H -0.0208 0.7325 0.5128 0.109 Uiso 0.30 1 d PR . .
H9D H 0.0312 0.7062 0.5535 0.109 Uiso 0.30 1 d PR . .
O10 O 0.4284(3) 0.0000 0.1640(5) 0.0903(19) Uani 0.80 2 d SP . .
H10D H 0.4601 0.0000 0.1605 0.108 Uiso 0.80 2 d SPR . .
H10C H 0.4309 0.0210 0.1946 0.108 Uiso 0.40 1 d PR . .
O11 O 0.3140(2) 0.5000 0.7300(3) 0.0540(11) Uani 0.80 2 d SP . .
H11D H 0.2899 0.4905 0.6717 0.065 Uiso 0.40 1 d PR . .
H11E H 0.3500 0.4867 0.7637 0.065 Uiso 0.40 1 d PR . .
O12 O 0.5274(5) 0.9825(3) 0.3580(7) 0.088(4) Uani 0.30 1 d P . .
H12D H 0.5182 0.9675 0.3880 0.106 Uiso 0.30 1 d PR . .
H12E H 0.5400 1.0062 0.3813 0.106 Uiso 0.30 1 d PR . .
O13 O 0.1921(3) 0.5000 0.7663(4) 0.0818(17) Uani 0.80 2 d SP . .
H13B H 0.1685 0.5210 0.7377 0.098 Uiso 0.40 1 d PR . .
H13C H 0.1685 0.4790 0.7377 0.098 Uiso 0.40 1 d PR . .
O14 O 0.1220(4) 0.5000 0.6001(7) 0.104(3) Uani 0.60 2 d SP . .
H14B H 0.1288 0.5210 0.5790 0.125 Uiso 0.30 1 d PR . .
H14C H 0.1288 0.4790 0.5790 0.125 Uiso 0.30 1 d PR . .
O15 O 0.1826(5) 0.5879(4) 0.7687(8) 0.086(3) Uani 0.30 1 d P . .
H15D H 0.1690 0.5676 0.7306 0.103 Uiso 0.30 1 d PR . .
H15A H 0.1657 0.6093 0.7346 0.103 Uiso 0.30 1 d PR . .
O16 O 0.1717(4) 0.5935(3) 0.8785(6) 0.063(2) Uani 0.30 1 d P . .
H16A H 0.1880 0.6157 0.9094 0.075 Uiso 0.30 1 d PR . .
H16B H 0.1307 0.5926 0.8522 0.075 Uiso 0.30 1 d PR . .
O17 O 0.0357(4) 0.8567(2) 0.7751(5) 0.075(2) Uani 0.40 1 d P . .
H17D H 0.0480 0.8322 0.7848 0.090 Uiso 0.40 1 d PR . .
H17A H 0.0286 0.8635 0.8154 0.090 Uiso 0.40 1 d PR . .
O18 O 1.0002(5) 0.7771(4) 0.9525(7) 0.097(4) Uani 0.30 1 d P . .
H18A H 1.0194 0.7860 1.0105 0.116 Uiso 0.30 1 d PR . .
H18B H 0.9591 0.7739 0.9238 0.116 Uiso 0.30 1 d PR . .
Pd1 Pd 0.763251(15) 0.859789(9) 0.23362(2) 0.05941(10) Uani 1 1 d . . .
Pd2 Pd 0.793170(15) 0.863887(9) 0.45185(2) 0.05824(10) Uani 1 1 d . . .

loop_
_atom_site_aniso_label
_atom_site_aniso_U_11
_atom_site_aniso_U_22
_atom_site_aniso_U_33
_atom_site_aniso_U_23
_atom_site_aniso_U_13
_atom_site_aniso_U_12
B1 0.060(4) 0.055(4) 0.084(5) 0.000 0.043(4) 0.000
B2 0.059(3) 0.073(4) 0.069(3) 0.008(3) 0.034(3) -0.009(3)
B3 0.066(5) 0.074(5) 0.067(5) 0.000 0.037(4) 0.000
C1 0.066(3) 0.065(3) 0.057(2) -0.019(2) 0.028(2) -0.007(2)
C2 0.056(3) 0.065(3) 0.046(2) -0.0043(18) 0.0053(19) -0.003(2)
C3 0.064(3) 0.070(3) 0.061(3) -0.012(2) 0.021(2) -0.004(2)
C4 0.063(3) 0.045(2) 0.067(3) -0.005(2) 0.031(2) -0.008(2)
C5 0.057(2) 0.057(2) 0.051(2) -0.0083(18) 0.0276(19) 0.0195(19)
C6 0.0327(18) 0.047(2) 0.055(2) -0.0047(17) 0.0007(17) 0.0053(16)
C7 0.064(3) 0.068(3) 0.081(3) -0.031(2) 0.033(3) -0.030(2)
C8 0.073(3) 0.045(2) 0.060(2) 0.0003(18) 0.026(2) -0.018(2)
C9 0.061(3) 0.058(3) 0.075(3) -0.009(2) 0.013(2) 0.014(2)
C10 0.063(3) 0.061(3) 0.059(3) 0.002(2) 0.025(2) 0.017(2)
C11 0.061(2) 0.067(3) 0.069(3) 0.006(2) 0.050(2) 0.010(2)
C12 0.056(3) 0.079(3) 0.089(3) 0.011(3) 0.031(3) 0.022(2)
C13 0.051(2) 0.067(3) 0.065(3) 0.017(2) 0.031(2) 0.005(2)
C14 0.053(2) 0.055(2) 0.059(2) 0.0049(19) 0.026(2) 0.0024(19)
C15 0.063(3) 0.052(2) 0.062(2) -0.0093(19) 0.034(2) 0.0128(19)
C16 0.056(2) 0.070(3) 0.060(2) 0.003(2) 0.030(2) -0.006(2)
C17 0.064(3) 0.068(3) 0.062(2) 0.013(2) 0.043(2) 0.007(2)
C18 0.060(2) 0.060(2) 0.060(2) 0.0027(19) 0.040(2) 0.0024(19)
C19 0.062(2) 0.054(2) 0.058(2) -0.0133(18) 0.040(2) 0.0011(18)
C20 0.056(3) 0.056(2) 0.051(2) 0.0168(18) 0.015(2) 0.0010(19)
C21 0.048(2) 0.056(2) 0.067(3) 0.0091(19) 0.025(2) 0.0062(18)
C22 0.067(3) 0.066(3) 0.060(3) 0.009(2) 0.031(2) -0.003(2)
C23 0.054(2) 0.074(3) 0.059(2) 0.007(2) 0.030(2) -0.002(2)
C24 0.069(3) 0.041(2) 0.058(2) -0.0019(18) 0.017(2) 0.0016(19)
C25 0.078(3) 0.056(2) 0.063(3) 0.007(2) 0.044(2) 0.006(2)
C26 0.051(2) 0.055(2) 0.052(2) 0.0050(19) 0.0124(18) 0.0023(19)
C27 0.039(2) 0.047(2) 0.068(3) -0.0037(19) 0.0180(19) -0.0056(16)
C28 0.044(2) 0.065(3) 0.063(3) 0.004(2) 0.012(2) 0.0005(19)
C29 0.057(2) 0.062(3) 0.062(3) 0.007(2) 0.021(2) -0.010(2)
C30 0.067(3) 0.055(2) 0.065(3) 0.000(2) 0.029(2) 0.006(2)
F11 0.0571(15) 0.0719(17) 0.0686(15) 0.0038(13) 0.0127(12) -0.0031(12)
F12 0.063(2) 0.060(2) 0.065(2) 0.000 0.0246(18) 0.000
F13 0.066(2) 0.067(2) 0.062(2) 0.000 0.0280(18) 0.000
F21 0.0694(16) 0.0628(15) 0.0578(14) 0.0078(12) 0.0245(12) -0.0023(12)
F22 0.0676(16) 0.0605(15) 0.0762(16) -0.0028(12) 0.0284(14) 0.0029(12)
F23 0.0579(14) 0.0604(14) 0.0643(14) 0.0036(11) 0.0303(12) -0.0036(11)
F24 0.0582(14) 0.0682(16) 0.0656(14) 0.0014(12) 0.0287(12) -0.0049(12)
F31 0.063(3) 0.068(3) 0.080(3) -0.012(2) 0.049(3) -0.004(2)
F32 0.059(3) 0.068(3) 0.070(3) -0.013(2) 0.039(3) -0.009(2)
F33 0.069(3) 0.046(2) 0.056(3) 0.0031(19) 0.040(2) 0.008(2)
F34 0.069(3) 0.044(2) 0.087(4) 0.006(2) 0.051(3) 0.009(2)
N1 0.0546(19) 0.055(2) 0.069(2) 0.0118(16) 0.0383(18) 0.0024(15)
N2 0.0513(19) 0.063(2) 0.058(2) -0.0028(17) 0.0200(16) 0.0051(17)
N3 0.0559(19) 0.0543(18) 0.064(2) 0.0074(16) 0.0410(17) -0.0006(15)
N4 0.0417(17) 0.059(2) 0.0559(19) 0.0025(15) 0.0231(15) -0.0024(15)
N5 0.063(2) 0.066(2) 0.051(2) -0.0017(17) 0.0131(17) -0.0015(18)
N6 0.066(2) 0.061(2) 0.079(2) 0.0016(18) 0.050(2) -0.0052(17)
N7 0.056(2) 0.061(2) 0.0506(19) 0.0013(16) 0.0067(16) -0.0018(17)
N8 0.067(2) 0.0550(19) 0.087(3) 0.0003(18) 0.056(2) -0.0031(17)
O1 0.053(4) 0.088(6) 0.053(4) -0.023(4) 0.004(3) -0.022(4)
O2 0.071(6) 0.077(6) 0.114(7) 0.055(5) 0.037(5) 0.012(4)
O3 0.090(6) 0.072(5) 0.083(6) 0.025(4) 0.048(5) 0.017(4)
O4 0.062(5) 0.083(5) 0.059(4) 0.016(4) 0.021(4) 0.004(4)
O5 0.067(5) 0.043(4) 0.090(5) 0.004(4) 0.043(4) 0.008(3)
O6 0.075(5) 0.081(5) 0.064(5) 0.000 0.018(4) 0.000
O7 0.057(5) 0.088(6) 0.099(6) -0.002(5) 0.017(4) -0.034(4)
O8 0.099(5) 0.071(4) 0.090(4) 0.000 0.043(4) 0.000
O9 0.063(5) 0.090(6) 0.097(6) 0.000 0.038(5) 0.000
O10 0.070(4) 0.076(4) 0.111(5) 0.000 0.049(4) 0.000
O11 0.055(3) 0.054(3) 0.056(3) 0.000 0.035(2) 0.000
O12 0.082(7) 0.092(8) 0.079(7) -0.019(5) 0.044(6) 0.020(6)
O13 0.063(4) 0.084(4) 0.072(4) 0.000 0.029(3) 0.000
O14 0.060(5) 0.111(7) 0.101(7) 0.000 0.029(5) 0.000
O15 0.082(7) 0.136(10) 0.064(6) -0.021(7) 0.057(6) -0.016(7)
O16 0.057(5) 0.082(6) 0.065(6) -0.026(5) 0.045(5) -0.011(5)
O17 0.067(5) 0.081(5) 0.067(4) -0.006(4) 0.036(4) 0.016(4)
O18 0.059(6) 0.117(9) 0.073(7) -0.045(6) 0.021(5) 0.028(6)
Pd1 0.05094(17) 0.05305(18) 0.05446(18) -0.02537(14) 0.02251(15) 0.00116(14)
Pd2 0.05027(17) 0.04983(17) 0.05566(17) -0.02065(14) 0.02309(14) -0.00166(14)

loop_
_atom_type_symbol
_atom_type_description
_atom_type_scat_dispersion_real
_atom_type_scat_dispersion_imag
_atom_type_scat_source
C C 0.0033 0.0016 'International Tables Vol C Tables 4.2.6.8 and 6.1.1.4'
H H 0.0000 0.0000 'International Tables Vol C Tables 4.2.6.8 and 6.1.1.4'
B B 0.0013 0.0007 'International Tables Vol C Tables 4.2.6.8 and 6.1.1.4'
N N 0.0061 0.0033 'International Tables Vol C Tables 4.2.6.8 and 6.1.1.4'
O O 0.0106 0.0060 'International Tables Vol C Tables 4.2.6.8 and 6.1.1.4'
F F 0.0171 0.0103 'International Tables Vol C Tables 4.2.6.8 and 6.1.1.4'
Pd Pd -0.9988 1.0072 'International Tables Vol C Tables 4.2.6.8 and 6.1.1.4'

loop_
_geom_angle_atom_site_label_1
_geom_angle_atom_site_label_2
_geom_angle_atom_site_label_3
_geom_angle
_geom_angle_site_symmetry_1
_geom_angle_site_symmetry_3
_geom_angle_publ_flag
F12 B1 F11 106.0(4) . . ?
F12 B1 F11 106.0(4) . 6_575 ?
F11 B1 F11 120.5(7) . 6_575 ?
F12 B1 F13 117.1(6) . . ?
F11 B1 F13 104.0(4) . . ?
F11 B1 F13 104.0(4) 6_575 . ?
F23 B2 F21 115.2(5) . . ?
F23 B2 F22 106.7(4) . . ?
F21 B2 F22 99.1(4) . . ?
F23 B2 F24 112.5(4) . . ?
F21 B2 F24 114.3(5) . . ?
F22 B2 F24 107.5(4) . . ?
F32 B3 F32 70.7(6) . 6_565 ?
F32 B3 F33 169.6(8) . 6_565 ?
F32 B3 F33 107.8(3) 6_565 6_565 ?
F32 B3 F33 107.8(3) . . ?
F32 B3 F33 169.6(8) 6_565 . ?
F33 B3 F33 71.6(6) 6_565 . ?
F32 B3 F34 73.2(4) . 6_565 ?
F32 B3 F34 114.6(7) 6_565 6_565 ?
F33 B3 F34 98.7(6) 6_565 6_565 ?
F33 B3 F34 56.0(4) . 6_565 ?
F32 B3 F34 114.6(7) . . ?
F32 B3 F34 73.2(4) 6_565 . ?
F33 B3 F34 56.0(4) 6_565 . ?
F33 B3 F34 98.7(6) . . ?
F34 B3 F34 74.9(6) 6_565 . ?
F32 B3 F31 112.5(7) . . ?
F32 B3 F31 81.6(5) 6_565 . ?
F33 B3 F31 77.1(4) 6_565 . ?
F33 B3 F31 108.1(7) . . ?
F34 B3 F31 163.7(7) 6_565 . ?
F34 B3 F31 113.8(3) . . ?
F32 B3 F31 81.6(5) . 6_565 ?
F32 B3 F31 112.5(7) 6_565 6_565 ?
F33 B3 F31 108.1(7) 6_565 6_565 ?
F33 B3 F31 77.1(4) . 6_565 ?
F34 B3 F31 113.8(3) 6_565 6_565 ?
F34 B3 F31 163.7(7) . 6_565 ?
F31 B3 F31 54.4(5) . 6_565 ?
N1 C1 C2 123.0(4) . . ?
N1 C1 H1 118.5 . . ?
C2 C1 H1 118.5 . . ?
C3 C2 C1 120.0(4) . . ?
C3 C2 H2 120.0 . . ?
C1 C2 H2 120.0 . . ?
C2 C3 C4 117.1(4) . . ?
C2 C3 C11 121.1(4) . . ?
C4 C3 C11 121.7(4) . . ?
C5 C4 C3 121.4(4) . . ?
C5 C4 H4 119.3 . . ?
C3 C4 H4 119.3 . . ?
N1 C5 C4 122.0(4) . . ?
N1 C5 C6 114.8(3) . . ?
C4 C5 C6 123.2(4) . . ?
C7 C6 N2 123.3(4) . . ?
C7 C6 C5 122.3(4) . . ?
N2 C6 C5 114.3(3) . . ?
C6 C7 C8 116.6(4) . . ?
C6 C7 H7 121.7 . . ?
C8 C7 H7 121.7 . . ?
C9 C8 C7 118.4(4) . . ?
C9 C8 C12 125.4(4) . . ?
C7 C8 C12 116.2(4) . . ?
C8 C9 C10 120.8(4) . . ?
C8 C9 H9 119.6 . . ?
C10 C9 H9 119.6 . . ?
N2 C10 C9 122.5(4) . . ?
N2 C10 H10 118.8 . . ?
C9 C10 H10 118.8 . . ?
C3 C11 H11A 109.5 . . ?
C3 C11 H11B 109.5 . . ?
H11A C11 H11B 109.5 . . ?
C3 C11 H11C 109.5 . . ?
H11A C11 H11C 109.5 . . ?
H11B C11 H11C 109.5 . . ?
C8 C12 H12A 109.5 . . ?
C8 C12 H12B 109.5 . . ?
H12A C12 H12B 109.5 . . ?
C8 C12 H12C 109.5 . . ?
H12A C12 H12C 109.5 . . ?
H12B C12 H12C 109.5 . . ?
N3 C13 C14 124.0(4) . . ?
N3 C13 H13 118.0 . . ?
C14 C13 H13 118.0 . . ?
C15 C14 C13 122.6(4) . . ?
C15 C14 H14 118.7 . . ?
C13 C14 H14 118.7 . . ?
C14 C15 C16 115.1(4) . . ?
C14 C15 C23 130.2(4) . . ?
C16 C15 C23 114.3(4) . . ?
C17 C16 C15 118.7(4) . . ?
C17 C16 H16 120.6 . . ?
C15 C16 H16 120.6 . . ?
N3 C17 C16 122.7(4) . . ?
N3 C17 C18 113.7(4) . . ?
C16 C17 C18 123.5(4) . . ?
N4 C18 C19 120.2(4) . . ?
N4 C18 C17 116.7(4) . . ?
C19 C18 C17 122.9(4) . . ?
C18 C19 C20 119.1(4) . . ?
C18 C19 H19 120.4 . . ?
C20 C19 H19 120.4 . . ?
C21 C20 C19 119.1(4) . . ?
C21 C20 C24 121.9(4) . . ?
C19 C20 C24 118.9(4) . . ?
C22 C21 C20 115.9(4) . . ?
C22 C21 H21 122.1 . . ?
C20 C21 H21 122.1 . . ?
N4 C22 C21 124.8(5) . . ?
N4 C22 H22 117.6 . . ?
C21 C22 H22 117.6 . . ?
C15 C23 H23A 109.5 . . ?
C15 C23 H23B 109.5 . . ?
H23A C23 H23B 109.5 . . ?
C15 C23 H23C 109.5 . . ?
H23A C23 H23C 109.5 . . ?
H23B C23 H23C 109.5 . . ?
C20 C24 H24A 109.5 . . ?
C20 C24 H24B 109.5 . . ?
H24A C24 H24B 109.5 . . ?
C20 C24 H24C 109.5 . . ?
H24A C24 H24C 109.5 . . ?
H24B C24 H24C 109.5 . . ?
N5 C25 C26 110.9(4) . . ?
N5 C25 H25 124.5 . . ?
C26 C25 H25 124.5 . . ?
C27 C26 C25 104.2(4) . . ?
C27 C26 C26 126.4(3) . 6_575 ?
C25 C26 C26 129.4(3) . 6_575 ?
C26 C27 N6 109.7(4) . . ?
C26 C27 H27 125.1 . . ?
N6 C27 H27 125.1 . . ?
N7 C28 C29 110.2(4) . . ?
N7 C28 H28 124.9 . . ?
C29 C28 H28 124.9 . . ?
C28 C29 C30 104.7(4) . . ?
C28 C29 C29 128.2(5) . 2_756 ?
C30 C29 C29 127.0(6) . 2_756 ?
N8 C30 C29 108.6(5) . . ?
N8 C30 H30 125.7 . . ?
C29 C30 H30 125.7 . . ?
F31 F31 B3 62.8(3) 6_565 . ?
F31 F31 F33 95.2(2) 6_565 6_565 ?
B3 F31 F33 50.4(4) . 6_565 ?
F31 F31 F32 94.5(2) 6_565 6_565 ?
B3 F31 F32 48.0(4) . 6_565 ?
F33 F31 F32 77.0(3) 6_565 6_565 ?
B3 F32 F32 54.6(3) . 6_565 ?
B3 F32 F34 54.1(4) . 6_565 ?
F32 F32 F34 91.9(2) 6_565 6_565 ?
B3 F32 F31 50.4(4) . 6_565 ?
F32 F32 F31 85.5(2) 6_565 6_565 ?
F34 F32 F31 85.4(3) 6_565 6_565 ?
F34 F33 B3 62.6(4) 6_565 . ?
F34 F33 F33 91.8(3) 6_565 6_565 ?
B3 F33 F33 54.2(3) . 6_565 ?
F34 F33 F31 100.5(4) 6_565 6_565 ?
B3 F33 F31 52.5(4) . 6_565 ?
F33 F33 F31 84.8(2) 6_565 6_565 ?
F33 F34 B3 61.4(5) 6_565 . ?
F33 F34 F32 97.0(4) 6_565 6_565 ?
B3 F34 F32 52.7(4) . 6_565 ?
F33 F34 F34 88.2(3) 6_565 6_565 ?
B3 F34 F34 52.5(3) . 6_565 ?
F32 F34 F34 88.1(2) 6_565 6_565 ?
C1 N1 C5 116.5(4) . . ?
C1 N1 Pd1 128.0(3) . . ?
C5 N1 Pd1 115.5(3) . . ?
C10 N2 C6 118.3(3) . . ?
C10 N2 Pd1 127.9(3) . . ?
C6 N2 Pd1 113.8(2) . . ?
C13 N3 C17 116.7(4) . . ?
C13 N3 Pd2 128.6(3) . . ?
C17 N3 Pd2 114.5(3) . . ?
C18 N4 C22 120.7(4) . . ?
C18 N4 Pd2 113.9(3) . . ?
C22 N4 Pd2 125.4(3) . . ?
N6 N5 C25 106.6(4) . . ?
N6 N5 Pd1 119.4(3) . . ?
C25 N5 Pd1 133.9(3) . . ?
N5 N6 C27 108.6(4) . . ?
N5 N6 Pd2 121.2(3) . . ?
C27 N6 Pd2 130.1(3) . . ?
C28 N7 N8 107.4(4) . . ?
C28 N7 Pd2 131.5(4) . . ?
N8 N7 Pd2 119.9(3) . . ?
C30 N8 N7 109.1(4) . . ?
C30 N8 Pd1 130.6(3) . . ?
N7 N8 Pd1 119.8(3) . . ?
H1D O1 H1B 109.5 . . ?
H2D O2 H2B 109.5 . . ?
H3D O3 H3C 109.5 . . ?
H4D O4 H4B 109.5 . . ?
H5D O5 H5B 109.5 . . ?
H6A O6 H6C 102.9 . . ?
O7 O7 H7A 64.2 6_565 . ?
O7 O7 H7B 162.4 6_565 . ?
H7A O7 H7B 109.5 . . ?
H8A O8 H8B 109.5 . . ?
H9C O9 H9D 107.4 . . ?
H10D O10 H10C 109.5 . . ?
H11D O11 H11E 108.0 . . ?
O12 O12 H12D 125.8 6_575 . ?
H12D O12 H12E 114.8 . . ?
H13B O13 H13C 109.5 . . ?
H14B O14 H14C 109.5 . . ?
H15D O15 H15A 109.5 . . ?
H16A O16 H16B 109.5 . . ?
H17D O17 H17A 109.5 . . ?
O18 O18 H18B 79.2 2_757 . ?
H18A O18 H18B 109.8 . . ?
N5 Pd1 N1 177.26(14) . . ?
N5 Pd1 N8 85.45(14) . . ?
N1 Pd1 N8 97.20(14) . . ?
N5 Pd1 N2 95.67(14) . . ?
N1 Pd1 N2 81.66(14) . . ?
N8 Pd1 N2 178.05(15) . . ?
N7 Pd2 N6 86.44(15) . . ?
N7 Pd2 N3 177.27(14) . . ?
N6 Pd2 N3 95.84(14) . . ?
N7 Pd2 N4 96.94(14) . . ?
N6 Pd2 N4 175.26(15) . . ?
N3 Pd2 N4 80.86(13) . . ?

loop_
_geom_bond_atom_site_label_1
_geom_bond_atom_site_label_2
_geom_bond_distance
_geom_bond_site_symmetry_2
_geom_bond_publ_flag
B1 F12 1.317(8) . ?
B1 F11 1.328(5) . ?
B1 F11 1.328(5) 6_575 ?
B1 F13 1.369(9) . ?
B2 F23 1.329(6) . ?
B2 F21 1.338(6) . ?
B2 F22 1.353(6) . ?
B2 F24 1.360(7) . ?
B3 F32 1.332(8) . ?
B3 F32 1.332(8) 6_565 ?
B3 F33 1.340(8) 6_565 ?
B3 F33 1.340(8) . ?
B3 F34 1.356(8) 6_565 ?
B3 F34 1.356(8) . ?
B3 F31 1.381(8) . ?
B3 F31 1.381(8) 6_565 ?
C1 N1 1.330(5) . ?
C1 C2 1.391(6) . ?
C1 H1 0.9300 . ?
C2 C3 1.358(6) . ?
C2 H2 0.9300 . ?
C3 C4 1.364(6) . ?
C3 C11 1.525(6) . ?
C4 C5 1.363(5) . ?
C4 H4 0.9300 . ?
C5 N1 1.359(5) . ?
C5 C6 1.493(5) . ?
C6 C7 1.355(6) . ?
C6 N2 1.378(5) . ?
C7 C8 1.452(6) . ?
C7 H7 0.9300 . ?
C8 C9 1.349(6) . ?
C8 C12 1.499(6) . ?
C9 C10 1.375(6) . ?
C9 H9 0.9300 . ?
C10 N2 1.308(5) . ?
C10 H10 0.9300 . ?
C11 H11A 0.9600 . ?
C11 H11B 0.9600 . ?
C11 H11C 0.9600 . ?
C12 H12A 0.9600 . ?
C12 H12B 0.9600 . ?
C12 H12C 0.9600 . ?
C13 N3 1.291(5) . ?
C13 C14 1.356(6) . ?
C13 H13 0.9300 . ?
C14 C15 1.326(6) . ?
C14 H14 0.9300 . ?
C15 C16 1.442(6) . ?
C15 C23 1.521(6) . ?
C16 C17 1.365(6) . ?
C16 H16 0.9300 . ?
C17 N3 1.355(5) . ?
C17 C18 1.492(6) . ?
C18 N4 1.314(5) . ?
C18 C19 1.402(6) . ?
C19 C20 1.427(6) . ?
C19 H19 0.9300 . ?
C20 C21 1.395(6) . ?
C20 C24 1.575(6) . ?
C21 C22 1.391(6) . ?
C21 H21 0.9300 . ?
C22 N4 1.324(5) . ?
C22 H22 0.9300 . ?
C23 H23A 0.9600 . ?
C23 H23B 0.9600 . ?
C23 H23C 0.9600 . ?
C24 H24A 0.9600 . ?
C24 H24B 0.9600 . ?
C24 H24C 0.9600 . ?
C25 N5 1.359(5) . ?
C25 C26 1.377(6) . ?
C25 H25 0.9300 . ?
C26 C27 1.363(6) . ?
C26 C26 1.443(8) 6_575 ?
C27 N6 1.368(5) . ?
C27 H27 0.9300 . ?
C28 N7 1.344(5) . ?
C28 C29 1.381(7) . ?
C28 H28 0.9300 . ?
C29 C30 1.395(6) . ?
C29 C29 1.469(9) 2_756 ?
C30 N8 1.345(6) . ?
C30 H30 0.9300 . ?
F31 F31 1.262(9) 6_565 ?
F31 F33 1.695(6) 6_565 ?
F31 F32 1.772(7) 6_565 ?
F32 F32 1.541(9) 6_565 ?
F32 F34 1.603(6) 6_565 ?
F32 F31 1.772(7) 6_565 ?
F33 F34 1.265(6) 6_565 ?
F33 F33 1.568(8) 6_565 ?
F33 F31 1.695(6) 6_565 ?
F34 F33 1.265(6) 6_565 ?
F34 F32 1.603(6) 6_565 ?
F34 F34 1.649(8) 6_565 ?
N1 Pd1 1.993(4) . ?
N2 Pd1 2.030(3) . ?
N3 Pd2 2.022(3) . ?
N4 Pd2 2.037(3) . ?
N5 N6 1.338(5) . ?
N5 Pd1 1.986(4) . ?
N6 Pd2 1.991(4) . ?
N7 N8 1.356(5) . ?
N7 Pd2 1.990(4) . ?
N8 Pd1 2.009(4) . ?
O1 H1D 0.8502 . ?
O1 H1B 0.8500 . ?
O2 H2D 0.8500 . ?
O2 H2B 0.8500 . ?
O3 H3D 0.8500 . ?
O3 H3C 0.8499 . ?
O4 H4D 0.8501 . ?
O4 H4B 0.8501 . ?
O5 H5D 0.8501 . ?
O5 H5B 0.8500 . ?
O6 H6A 0.9798 . ?
O6 H6C 0.7888 . ?
O7 O7 1.393(17) 6_565 ?
O7 H7A 0.8499 . ?
O7 H7B 0.8500 . ?
O8 H8A 0.8501 . ?
O8 H8B 0.8499 . ?
O9 H9C 0.8500 . ?
O9 H9D 0.8500 . ?
O10 H10D 0.8501 . ?
O10 H10C 0.8500 . ?
O11 H11D 0.8500 . ?
O11 H11E 0.8500 . ?
O12 O12 1.16(2) 6_575 ?
O12 H12D 0.8500 . ?
O12 H12E 0.8500 . ?
O13 H13B 0.8500 . ?
O13 H13C 0.8500 . ?
O14 H14B 0.8501 . ?
O14 H14C 0.8501 . ?
O15 H15D 0.8501 . ?
O15 H15A 0.8499 . ?
O16 H16A 0.8499 . ?
O16 H16B 0.8500 . ?
O17 H17D 0.8500 . ?
O17 H17A 0.8500 . ?
O18 O18 1.64(2) 2_757 ?
O18 H18A 0.8501 . ?
O18 H18B 0.8500 . ?
